data_4029831
loop_
_publ_author_name
'Johnson, Kevin M.'
'Parsons, Zachary D.'
'Barnes, Charles L.'
'Gates, Kent S.'

_publ_section_title
;
 Toward Hypoxia-Selective DNA-Alkylating Agents Built by Grafting Nitrogen
 Mustards onto the Bioreductively Activated, Hypoxia-Selective
 DNA-Oxidizing Agent 3-Amino-1,2,4-benzotriazine 1,4-Dioxide
 (Tirapazamine).
;
_journal_issue 16
_journal_name_full 'The Journal of organic chemistry'
_journal_page_first 7520
_journal_page_last 7531
_journal_paper_doi 10.1021/jo501252p
_journal_volume 79
_journal_year 2014
_chemical_formula_sum 'C18 H21 N5 O6 S'
_chemical_formula_weight 435.46
_space_group_IT_number 14
_symmetry_cell_setting monoclinic
_symmetry_Int_Tables_number 14
_symmetry_space_group_name_Hall '-P 2ybc'
_symmetry_space_group_name_H-M 'P 1 21/c 1'
_atom_sites_solution_hydrogens geom
_atom_sites_solution_primary direct
_atom_sites_solution_secondary difmap
_audit_creation_method SHELXL-97
_cell_angle_alpha 90.00
_cell_angle_beta 101.033(2)
_cell_angle_gamma 90.00
_cell_formula_units_Z 4
_cell_length_a 11.8137(17)
_cell_length_b 7.0470(10)
_cell_length_c 24.199(4)
_cell_measurement_reflns_used 7812
_cell_measurement_temperature 173(2)
_cell_measurement_theta_max 27.5
_cell_measurement_theta_min 2.2
_cell_volume 1977.4(5)
_computing_cell_refinement 'APEX2 (Bruker AXS, 2008)'
_computing_data_collection 'APEX2 (Bruker AXS, 2008)'
_computing_data_reduction 'APEX2 (Bruker AXS, 2008)'
_computing_molecular_graphics 'X-SEED, Barbour, 2001'
_computing_publication_material 'CIFTAB (Sheldrick, 1997)'
_computing_structure_refinement 'SHELXL-97 (Sheldrick, 1997)'
_computing_structure_solution 'SHELXS-97 (Sheldrick, 1997)'
_diffrn_ambient_temperature 173(2)
_diffrn_measured_fraction_theta_full 0.995
_diffrn_measured_fraction_theta_max 0.995
_diffrn_measurement_device_type 'Bruker APEXII CCD area detector'
_diffrn_measurement_method 'omega scans'
_diffrn_radiation_monochromator graphite
_diffrn_radiation_type MoK\a
_diffrn_radiation_wavelength 0.71073
_diffrn_reflns_av_R_equivalents 0.0261
_diffrn_reflns_av_sigmaI/netI 0.0201
_diffrn_reflns_limit_h_max 15
_diffrn_reflns_limit_h_min -15
_diffrn_reflns_limit_k_max 9
_diffrn_reflns_limit_k_min -9
_diffrn_reflns_limit_l_max 31
_diffrn_reflns_limit_l_min -31
_diffrn_reflns_number 22323
_diffrn_reflns_theta_full 27.63
_diffrn_reflns_theta_max 27.63
_diffrn_reflns_theta_min 1.71
_diffrn_source 'fine-focus sealed tube'
_diffrn_standards_decay_% 0.0
_exptl_absorpt_coefficient_mu 0.211
_exptl_absorpt_correction_T_max 0.98
_exptl_absorpt_correction_T_min 0.89
_exptl_absorpt_correction_type multi-scan
_exptl_absorpt_process_details
;
 Data were corrected for decay and absorption using the program SADABS 
 (Sheldrick, G. M. (2003). SADABS. Version 2.10. University of
 G\"ottingen, Germany).
;
_exptl_crystal_colour yellow
_exptl_crystal_density_diffrn 1.463
_exptl_crystal_density_method 'not measured'
_exptl_crystal_description plate
_exptl_crystal_F_000 912
_exptl_crystal_size_max 0.50
_exptl_crystal_size_mid 0.35
_exptl_crystal_size_min 0.10
_refine_diff_density_max 0.411
_refine_diff_density_min -0.423
_refine_diff_density_rms 0.047
_refine_ls_extinction_method none
_refine_ls_goodness_of_fit_ref 1.047
_refine_ls_hydrogen_treatment mixed
_refine_ls_matrix_type full
_refine_ls_number_parameters 276
_refine_ls_number_reflns 4574
_refine_ls_number_restraints 0
_refine_ls_restrained_S_all 1.047
_refine_ls_R_factor_all 0.0413
_refine_ls_R_factor_gt 0.0347
_refine_ls_shift/su_max 0.001
_refine_ls_shift/su_mean 0.000
_refine_ls_structure_factor_coef Fsqd
_refine_ls_weighting_details 'calc w=1/[\s^2^(Fo^2^)+(0.0493P)^2^+0.7432P] where P=(Fo^2^+2Fc^2^)/3'
_refine_ls_weighting_scheme calc
_refine_ls_wR_factor_gt 0.0924
_refine_ls_wR_factor_ref 0.0972
_reflns_number_gt 3950
_reflns_number_total 4574
_reflns_threshold_expression >2sigma(I)
_cod_data_source_file jo501252p_si_002.cif
_cod_data_source_block KJ-188-3
_cod_depositor_comments 'Adding full bibliography for 4029831.cif.'
_cod_original_sg_symbol_H-M 'P 21/c'
_cod_database_code 4029831

loop_
_symmetry_equiv_pos_as_xyz
'x, y, z'
'-x, y+1/2, -z+1/2'
'-x, -y, -z'
'x, -y-1/2, z-1/2'

loop_
_atom_site_label
_atom_site_type_symbol
_atom_site_fract_x
_atom_site_fract_y
_atom_site_fract_z
_atom_site_U_iso_or_equiv
_atom_site_adp_type
_atom_site_occupancy
_atom_site_symmetry_multiplicity
_atom_site_calc_flag
_atom_site_refinement_flags
S1 S 0.32115(3) 0.27337(5) 0.044931(13) 0.02402(10) Uani 1 1 d .
O1 O 0.65787(9) 0.41133(18) 0.29789(4) 0.0355(3) Uani 1 1 d .
O2 O 0.33292(8) 0.47058(13) 0.08005(4) 0.0220(2) Uani 1 1 d .
O3 O 0.25656(9) 0.14294(15) 0.07145(4) 0.0320(2) Uani 1 1 d .
O4 O 0.27709(9) 0.33790(16) -0.01096(4) 0.0315(2) Uani 1 1 d .
O5 O -0.03151(9) 0.66832(16) 0.19138(4) 0.0330(2) Uani 1 1 d .
O6 O 0.11943(9) 0.86176(15) 0.14468(5) 0.0315(2) Uani 1 1 d .
N1 N 0.62582(10) 0.44179(17) 0.24548(5) 0.0248(3) Uani 1 1 d .
N2 N 0.70587(10) 0.47747(18) 0.21591(5) 0.0260(3) Uani 1 1 d .
N3 N 0.55735(10) 0.51669(16) 0.13211(5) 0.0231(2) Uani 1 1 d .
N4 N 0.74960(11) 0.5607(2) 0.13151(5) 0.0318(3) Uani 1 1 d .
N5 N 0.15821(10) 0.44830(17) 0.15037(5) 0.0242(2) Uani 1 1 d .
C1 C 0.66566(12) 0.51748(19) 0.15966(6) 0.0239(3) Uani 1 1 d .
C2 C 0.50981(12) 0.43727(19) 0.22214(5) 0.0222(3) Uani 1 1 d .
C3 C 0.47817(12) 0.47163(18) 0.16384(5) 0.0208(3) Uani 1 1 d .
C4 C 0.36015(11) 0.45663(19) 0.13936(5) 0.0208(3) Uani 1 1 d .
C5 C 0.27381(12) 0.43591(18) 0.17134(5) 0.0218(3) Uani 1 1 d .
C6 C 0.31333(12) 0.4006(2) 0.23057(6) 0.0248(3) Uani 1 1 d .
H6 H 0.2576 0.3778 0.2534 0.030 Uiso 1 1 calc R
C7 C 0.42654(12) 0.3985(2) 0.25511(6) 0.0250(3) Uani 1 1 d .
H7 H 0.4494 0.3711 0.2941 0.030 Uiso 1 1 calc R
C8 C 0.46294(12) 0.19384(19) 0.05117(6) 0.0251(3) Uani 1 1 d .
C9 C 0.50909(13) 0.0792(2) 0.09696(6) 0.0294(3) Uani 1 1 d .
H9 H 0.4619 0.0332 0.1217 0.035 Uiso 1 1 calc R
C10 C 0.62506(14) 0.0342(2) 0.10547(6) 0.0324(3) Uani 1 1 d .
H10 H 0.6576 -0.0435 0.1366 0.039 Uiso 1 1 calc R
C11 C 0.69523(13) 0.1003(2) 0.06934(6) 0.0310(3) Uani 1 1 d .
C12 C 0.64502(14) 0.2075(2) 0.02268(6) 0.0305(3) Uani 1 1 d .
H12 H 0.6912 0.2483 -0.0032 0.037 Uiso 1 1 calc R
C13 C 0.52970(13) 0.2558(2) 0.01319(6) 0.0271(3) Uani 1 1 d .
H13 H 0.4966 0.3298 -0.0186 0.032 Uiso 1 1 calc R
C14 C 0.82247(14) 0.0578(3) 0.08056(8) 0.0425(4) Uani 1 1 d .
H14A H 0.8396 -0.0311 0.0521 0.064 Uiso 1 1 calc R
H14B H 0.8450 0.0011 0.1180 0.064 Uiso 1 1 calc R
H14C H 0.8656 0.1757 0.0788 0.064 Uiso 1 1 calc R
C15 C 0.07458(13) 0.3735(2) 0.18282(6) 0.0303(3) Uani 1 1 d .
H15A H 0.1106 0.2659 0.2061 0.036 Uiso 1 1 calc R
H15B H 0.0071 0.3233 0.1561 0.036 Uiso 1 1 calc R
C16 C 0.03221(14) 0.5172(3) 0.22124(7) 0.0359(4) Uani 1 1 d .
H16A H -0.0170 0.4513 0.2440 0.043 Uiso 1 1 calc R
H16B H 0.0995 0.5703 0.2474 0.043 Uiso 1 1 calc R
C17 C 0.10992(12) 0.5527(2) 0.09862(6) 0.0262(3) Uani 1 1 d .
H17A H 0.0247 0.5504 0.0933 0.031 Uiso 1 1 calc R
H17B H 0.1320 0.4867 0.0661 0.031 Uiso 1 1 calc R
C18 C 0.14989(13) 0.7580(2) 0.09896(6) 0.0282(3) Uani 1 1 d .
H18A H 0.2347 0.7612 0.1020 0.034 Uiso 1 1 calc R
H18B H 0.1144 0.8192 0.0630 0.034 Uiso 1 1 calc R
H5O H 0.0131 0.7393 0.1765 0.046(6) Uiso 1 1 d R
H6O H 0.1757 0.8954 0.1638 0.052(6) Uiso 1 1 d R
H4NA H 0.8216 0.5889 0.1516 0.044(5) Uiso 1 1 d R
H4NB H 0.7270 0.5923 0.0940 0.045(5) Uiso 1 1 d R

loop_
_atom_site_aniso_label
_atom_site_aniso_U_11
_atom_site_aniso_U_22
_atom_site_aniso_U_33
_atom_site_aniso_U_23
_atom_site_aniso_U_13
_atom_site_aniso_U_12
S1 0.03035(19) 0.02340(18) 0.01802(17) -0.00205(12) 0.00387(13) -0.00497(13)
O1 0.0321(6) 0.0542(7) 0.0184(5) 0.0073(5) 0.0001(4) 0.0055(5)
O2 0.0279(5) 0.0227(5) 0.0150(4) -0.0001(4) 0.0035(4) -0.0024(4)
O3 0.0379(6) 0.0276(5) 0.0314(5) -0.0017(4) 0.0090(4) -0.0102(4)
O4 0.0386(6) 0.0353(6) 0.0186(5) -0.0029(4) 0.0003(4) -0.0019(5)
O5 0.0238(5) 0.0402(6) 0.0361(6) 0.0033(5) 0.0083(4) -0.0010(5)
O6 0.0253(5) 0.0307(6) 0.0385(6) -0.0036(5) 0.0064(5) -0.0033(4)
N1 0.0269(6) 0.0268(6) 0.0198(5) 0.0014(5) 0.0021(4) 0.0029(5)
N2 0.0242(6) 0.0310(6) 0.0226(6) 0.0007(5) 0.0037(4) 0.0008(5)
N3 0.0252(6) 0.0244(6) 0.0195(5) -0.0011(4) 0.0040(4) -0.0028(5)
N4 0.0248(6) 0.0467(8) 0.0235(6) 0.0027(5) 0.0037(5) -0.0053(5)
N5 0.0236(6) 0.0266(6) 0.0228(6) 0.0017(5) 0.0052(4) -0.0042(5)
C1 0.0268(7) 0.0222(6) 0.0224(6) -0.0020(5) 0.0041(5) -0.0006(5)
C2 0.0258(7) 0.0209(6) 0.0192(6) -0.0003(5) 0.0027(5) 0.0007(5)
C3 0.0267(7) 0.0171(6) 0.0187(6) -0.0013(5) 0.0046(5) -0.0007(5)
C4 0.0265(7) 0.0210(6) 0.0143(6) -0.0006(5) 0.0023(5) -0.0017(5)
C5 0.0260(7) 0.0189(6) 0.0204(6) -0.0005(5) 0.0046(5) -0.0018(5)
C6 0.0297(7) 0.0259(7) 0.0202(6) 0.0020(5) 0.0085(5) 0.0003(5)
C7 0.0322(7) 0.0257(7) 0.0176(6) 0.0019(5) 0.0059(5) 0.0025(6)
C8 0.0332(7) 0.0212(6) 0.0212(6) -0.0042(5) 0.0062(5) -0.0033(5)
C9 0.0391(8) 0.0258(7) 0.0244(7) 0.0015(6) 0.0090(6) -0.0021(6)
C10 0.0403(9) 0.0290(8) 0.0270(7) 0.0019(6) 0.0040(6) 0.0014(6)
C11 0.0354(8) 0.0257(7) 0.0318(8) -0.0073(6) 0.0060(6) -0.0032(6)
C12 0.0403(8) 0.0242(7) 0.0301(7) -0.0040(6) 0.0146(6) -0.0054(6)
C13 0.0402(8) 0.0207(6) 0.0214(7) -0.0020(5) 0.0085(6) -0.0027(6)
C14 0.0353(9) 0.0421(10) 0.0492(10) -0.0068(8) 0.0054(7) -0.0041(7)
C15 0.0271(7) 0.0331(8) 0.0320(7) 0.0039(6) 0.0086(6) -0.0074(6)
C16 0.0305(8) 0.0492(10) 0.0298(8) 0.0059(7) 0.0106(6) 0.0034(7)
C17 0.0232(7) 0.0317(7) 0.0225(6) 0.0000(6) 0.0014(5) -0.0030(6)
C18 0.0280(7) 0.0303(7) 0.0261(7) 0.0044(6) 0.0042(6) -0.0009(6)

loop_
_atom_type_symbol
_atom_type_description
_atom_type_scat_dispersion_real
_atom_type_scat_dispersion_imag
_atom_type_scat_source
C C 0.0033 0.0016 'International Tables Vol C Tables 4.2.6.8 and 6.1.1.4'
H H 0.0000 0.0000 'International Tables Vol C Tables 4.2.6.8 and 6.1.1.4'
N N 0.0061 0.0033 'International Tables Vol C Tables 4.2.6.8 and 6.1.1.4'
O O 0.0106 0.0060 'International Tables Vol C Tables 4.2.6.8 and 6.1.1.4'
S S 0.1246 0.1234 'International Tables Vol C Tables 4.2.6.8 and 6.1.1.4'

loop_
_geom_angle_atom_site_label_1
_geom_angle_atom_site_label_2
_geom_angle_atom_site_label_3
_geom_angle
O3 S1 O4 120.20(7)
O3 S1 O2 108.47(6)
O4 S1 O2 101.70(6)
O3 S1 C8 110.00(7)
O4 S1 C8 110.75(7)
O2 S1 C8 104.20(6)
C4 O2 S1 116.93(8)
C16 O5 H5O 110.1
C18 O6 H6O 107.8
O1 N1 N2 117.88(11)
O1 N1 C2 119.20(11)
N2 N1 C2 122.92(11)
N1 N2 C1 115.31(11)
C1 N3 C3 114.86(11)
C1 N4 H4NA 118.7
C1 N4 H4NB 116.8
H4NA N4 H4NB 122.2
C5 N5 C17 123.10(11)
C5 N5 C15 120.28(11)
C17 N5 C15 116.29(11)
N3 C1 N4 118.82(12)
N3 C1 N2 127.70(12)
N4 C1 N2 113.48(12)
N1 C2 C7 121.35(12)
N1 C2 C3 117.28(12)
C7 C2 C3 121.37(13)
N3 C3 C2 121.81(12)
N3 C3 C4 120.87(12)
C2 C3 C4 117.32(12)
C5 C4 C3 122.78(12)
C5 C4 O2 121.34(11)
C3 C4 O2 115.84(11)
N5 C5 C4 124.75(12)
N5 C5 C6 119.42(12)
C4 C5 C6 115.83(12)
C7 C6 C5 122.83(13)
C7 C6 H6 118.6
C5 C6 H6 118.6
C6 C7 C2 119.19(12)
C6 C7 H7 120.4
C2 C7 H7 120.4
C13 C8 C9 121.44(14)
C13 C8 S1 119.88(11)
C9 C8 S1 118.52(11)
C10 C9 C8 118.48(13)
C10 C9 H9 120.8
C8 C9 H9 120.8
C9 C10 C11 121.36(14)
C9 C10 H10 119.3
C11 C10 H10 119.3
C12 C11 C10 118.50(14)
C12 C11 C14 120.63(14)
C10 C11 C14 120.87(15)
C13 C12 C11 121.48(14)
C13 C12 H12 119.3
C11 C12 H12 119.3
C12 C13 C8 118.63(13)
C12 C13 H13 120.7
C8 C13 H13 120.7
C11 C14 H14A 109.5
C11 C14 H14B 109.5
H14A C14 H14B 109.5
C11 C14 H14C 109.5
H14A C14 H14C 109.5
H14B C14 H14C 109.5
N5 C15 C16 114.84(13)
N5 C15 H15A 108.6
C16 C15 H15A 108.6
N5 C15 H15B 108.6
C16 C15 H15B 108.6
H15A C15 H15B 107.5
O5 C16 C15 113.12(13)
O5 C16 H16A 109.0
C15 C16 H16A 109.0
O5 C16 H16B 109.0
C15 C16 H16B 109.0
H16A C16 H16B 107.8
N5 C17 C18 113.69(11)
N5 C17 H17A 108.8
C18 C17 H17A 108.8
N5 C17 H17B 108.8
C18 C17 H17B 108.8
H17A C17 H17B 107.7
O6 C18 C17 111.54(12)
O6 C18 H18A 109.3
C17 C18 H18A 109.3
O6 C18 H18B 109.3
C17 C18 H18B 109.3
H18A C18 H18B 108.0

loop_
_geom_bond_atom_site_label_1
_geom_bond_atom_site_label_2
_geom_bond_distance
S1 O3 1.4235(11)
S1 O4 1.4275(10)
S1 O2 1.6211(10)
S1 C8 1.7453(15)
O1 N1 1.2704(15)
O2 C4 1.4129(15)
O5 C16 1.4194(19)
O5 H5O 0.8537
O6 C18 1.4287(18)
O6 H6O 0.7702
N1 N2 1.3147(16)
N1 C2 1.3790(18)
N2 C1 1.3821(17)
N3 C1 1.3249(17)
N3 C3 1.3566(17)
N4 C1 1.3412(18)
N4 H4NA 0.9174
N4 H4NB 0.9228
N5 C5 1.3656(18)
N5 C17 1.4702(18)
N5 C15 1.4723(17)
C2 C7 1.4070(19)
C2 C3 1.4095(18)
C3 C4 1.4107(19)
C4 C5 1.4010(18)
C5 C6 1.4415(18)
C6 C7 1.356(2)
C6 H6 0.9500
C7 H7 0.9500
C8 C13 1.3910(19)
C8 C9 1.395(2)
C9 C10 1.383(2)
C9 H9 0.9500
C10 C11 1.395(2)
C10 H10 0.9500
C11 C12 1.393(2)
C11 C14 1.506(2)
C12 C13 1.380(2)
C12 H12 0.9500
C13 H13 0.9500
C14 H14A 0.9800
C14 H14B 0.9800
C14 H14C 0.9800
C15 C16 1.523(2)
C15 H15A 0.9900
C15 H15B 0.9900
C16 H16A 0.9900
C16 H16B 0.9900
C17 C18 1.521(2)
C17 H17A 0.9900
C17 H17B 0.9900
C18 H18A 0.9900
C18 H18B 0.9900

loop_
_geom_hbond_atom_site_label_D
_geom_hbond_atom_site_label_H
_geom_hbond_atom_site_label_A
_geom_hbond_distance_DH
_geom_hbond_distance_HA
_geom_hbond_distance_DA
_geom_hbond_angle_DHA
_geom_hbond_site_symmetry_A
O5 H5O O6 0.85 1.81 2.6621(15) 172.3 .
O6 H6O O1 0.77 2.01 2.7525(15) 161.6 2_655
N4 H4NA O5 0.92 1.90 2.8156(16) 175.4 1_655
N4 H4NB O4 0.92 2.06 2.9610(16) 164.8 3_665

loop_
_geom_torsion_atom_site_label_1
_geom_torsion_atom_site_label_2
_geom_torsion_atom_site_label_3
_geom_torsion_atom_site_label_4
_geom_torsion
O3 S1 O2 C4 43.94(11)
O4 S1 O2 C4 171.59(9)
C8 S1 O2 C4 -73.22(10)
O1 N1 N2 C1 -177.34(12)
C2 N1 N2 C1 2.29(19)
C3 N3 C1 N4 -179.97(13)
C3 N3 C1 N2 0.3(2)
N1 N2 C1 N3 -2.8(2)
N1 N2 C1 N4 177.42(12)
O1 N1 C2 C7 -0.4(2)
N2 N1 C2 C7 179.96(13)
O1 N1 C2 C3 -179.93(12)
N2 N1 C2 C3 0.5(2)
C1 N3 C3 C2 2.77(19)
C1 N3 C3 C4 -176.97(12)
N1 C2 C3 N3 -3.20(19)
C7 C2 C3 N3 177.30(13)
N1 C2 C3 C4 176.56(12)
C7 C2 C3 C4 -2.95(19)
N3 C3 C4 C5 -171.14(13)
C2 C3 C4 C5 9.10(19)
N3 C3 C4 O2 6.67(18)
C2 C3 C4 O2 -173.09(11)
S1 O2 C4 C5 -87.46(13)
S1 O2 C4 C3 94.70(12)
C17 N5 C5 C4 -24.0(2)
C15 N5 C5 C4 162.95(13)
C17 N5 C5 C6 155.52(13)
C15 N5 C5 C6 -17.57(19)
C3 C4 C5 N5 170.05(12)
O2 C4 C5 N5 -7.6(2)
C3 C4 C5 C6 -9.44(19)
O2 C4 C5 C6 172.86(11)
N5 C5 C6 C7 -175.67(13)
C4 C5 C6 C7 3.9(2)
C5 C6 C7 C2 1.8(2)
N1 C2 C7 C6 178.24(13)
C3 C2 C7 C6 -2.3(2)
O3 S1 C8 C13 157.13(11)
O4 S1 C8 C13 21.86(13)
O2 S1 C8 C13 -86.78(12)
O3 S1 C8 C9 -27.33(13)
O4 S1 C8 C9 -162.60(11)
O2 S1 C8 C9 88.77(12)
C13 C8 C9 C10 2.8(2)
S1 C8 C9 C10 -172.71(11)
C8 C9 C10 C11 -0.2(2)
C9 C10 C11 C12 -2.6(2)
C9 C10 C11 C14 177.15(15)
C10 C11 C12 C13 2.9(2)
C14 C11 C12 C13 -176.79(14)
C11 C12 C13 C8 -0.5(2)
C9 C8 C13 C12 -2.4(2)
S1 C8 C13 C12 172.99(11)
C5 N5 C15 C16 91.90(16)
C17 N5 C15 C16 -81.65(16)
N5 C15 C16 O5 64.41(17)
C5 N5 C17 C18 -54.28(17)
C15 N5 C17 C18 119.07(13)
N5 C17 C18 O6 -59.15(15)
